data_2017204
loop_
_publ_author_name
'McMahon, Joyce'
'Gallagher, John F.'
'Anderson, Frankie P.'
'Lough, Alan J.'

_publ_section_title
;
 A structural systematic study of four isomers of
 difluoro-<i>N</i>-(3-pyridyl)benzamide
;
_journal_coeditor_code SK3328
_journal_issue 7
_journal_name_full 'Acta Crystallographica Section C'
_journal_page_first o345
_journal_page_last o351
_journal_paper_doi 10.1107/S010827010902215X
_journal_volume 65
_journal_year 2009
_chemical_formula_iupac 'C12 H8 F2 N2 O'
_chemical_formula_moiety 'C12 H8 F2 N2 O'
_chemical_formula_structural 'C12 H8 F2 N2 O'
_chemical_formula_sum 'C12 H8 F2 N2 O'
_chemical_formula_weight 234.20
_chemical_melting_point 437
_chemical_name_common 35m
_chemical_name_systematic
;
3,5-difluoro-<i>N</i>-(3-pyridyl)benzamide
;
_space_group_IT_number 14
_symmetry_cell_setting monoclinic
_symmetry_space_group_name_Hall '-P 2yn'
_symmetry_space_group_name_H-M 'P 1 21/n 1'
_atom_sites_solution_hydrogens geom
_atom_sites_solution_primary direct
_atom_sites_solution_secondary difmap
_audit_creation_method SHELXL97
_cell_angle_alpha 90.00
_cell_angle_beta 101.152(3)
_cell_angle_gamma 90.00
_cell_formula_units_Z 4
_cell_length_a 8.3784(5)
_cell_length_b 12.6278(8)
_cell_length_c 9.9118(5)
_cell_measurement_reflns_used 3690
_cell_measurement_temperature 150(2)
_cell_measurement_theta_max 27.5
_cell_measurement_theta_min 2.55
_cell_volume 1028.87(10)
_computing_cell_refinement 'DENZO-SMN (Otwinowski & Minor, 1997)'
_computing_data_collection 'KappaCCD Server Software (Nonius, 1997)'
_computing_data_reduction 'DENZO-SMN (Otwinowski & Minor, 1997)'
_computing_molecular_graphics 'PLATON (Spek, 2003)'
_computing_publication_material
;
SHELXL97 (Sheldrick, 2008) and PREP8 (Ferguson, 1998)
;
_computing_structure_refinement
;
SHELXL97 (Sheldrick, 2008) and SORTX (McArdle, 1995)
;
_computing_structure_solution 'SHELXS97 (Sheldrick, 2008)'
_diffrn_ambient_temperature 150.0(10)
_diffrn_measured_fraction_theta_full 0.993
_diffrn_measured_fraction_theta_max 0.993
_diffrn_measurement_device 'Nonius KappaCCD'
_diffrn_measurement_method '\f, \w scans with \k offsets'
_diffrn_radiation_monochromator graphite
_diffrn_radiation_source 'fine-focus sealed X-ray tube'
_diffrn_radiation_type 'Molybdenum K\a'
_diffrn_radiation_wavelength 0.71073
_diffrn_reflns_av_R_equivalents 0.0455
_diffrn_reflns_av_sigmaI/netI 0.0560
_diffrn_reflns_limit_h_max 10
_diffrn_reflns_limit_h_min -10
_diffrn_reflns_limit_k_max 16
_diffrn_reflns_limit_k_min -16
_diffrn_reflns_limit_l_max 12
_diffrn_reflns_limit_l_min -12
_diffrn_reflns_number 7054
_diffrn_reflns_theta_full 27.47
_diffrn_reflns_theta_max 27.47
_diffrn_reflns_theta_min 2.64
_diffrn_standards_number 2916
_exptl_absorpt_coefficient_mu 0.124
_exptl_absorpt_correction_T_max 0.983
_exptl_absorpt_correction_T_min 0.938
_exptl_absorpt_correction_type multi-scan
_exptl_absorpt_process_details '(SORTAV; Blessing, 1995)'
_exptl_crystal_colour colourless
_exptl_crystal_density_diffrn 1.512
_exptl_crystal_density_method 'not measured'
_exptl_crystal_description block
_exptl_crystal_F_000 480
_exptl_crystal_size_max 0.22
_exptl_crystal_size_mid 0.20
_exptl_crystal_size_min 0.18
_refine_diff_density_max 0.266
_refine_diff_density_min -0.238
_refine_ls_extinction_coef 0.014(5)
_refine_ls_extinction_expression Fc^*^=kFc[1+0.001xFc^2^\l^3^/sin(2\q)]^-1/4^
_refine_ls_extinction_method 'SHELXL97 (Sheldrick, 2008)'
_refine_ls_goodness_of_fit_ref 1.031
_refine_ls_hydrogen_treatment mixed
_refine_ls_matrix_type full
_refine_ls_number_parameters 159
_refine_ls_number_reflns 2348
_refine_ls_number_restraints 0
_refine_ls_restrained_S_all 1.031
_refine_ls_R_factor_all 0.0921
_refine_ls_R_factor_gt 0.0514
_refine_ls_shift/su_max 0.000
_refine_ls_shift/su_mean 0.000
_refine_ls_structure_factor_coef Fsqd
_refine_ls_weighting_details 'w = 1/[\s^2^(Fo^2^)+(0.0788P)^2^] where P=(Fo^2^+2Fc^2^)/3'
_refine_ls_weighting_scheme calc
_refine_ls_wR_factor_gt 0.1203
_refine_ls_wR_factor_ref 0.1409
_reflns_number_gt 1535
_reflns_number_total 2348
_reflns_threshold_expression I>2\s(I)
_cod_data_source_file sk3328.cif
_cod_data_source_block IV
_cod_original_sg_symbol_Hall '-p 2yn'
_cod_original_sg_symbol_H-M 'P 21/n'
_cod_database_code 2017204
_cod_database_fobs_code 2017204

loop_
_symmetry_equiv_pos_as_xyz
'x, y, z'
'-x+1/2, y+1/2, -z+1/2'
'-x, -y, -z'
'x-1/2, -y-1/2, z-1/2'

loop_
_atom_site_type_symbol
_atom_site_label
_atom_site_fract_x
_atom_site_fract_y
_atom_site_fract_z
_atom_site_U_iso_or_equiv
_atom_site_adp_type
_atom_site_calc_flag
_atom_site_refinement_flags
_atom_site_occupancy
_atom_site_disorder_assembly
_atom_site_disorder_group
F F13 0.86046(14) 0.74307(9) 0.28043(13) 0.0497(4) Uani d . 1 . .
F F15 0.37984(14) 0.58544(9) 0.04623(11) 0.0440(4) Uani d . 1 . .
O O1 0.83831(15) 0.40070(10) 0.51724(13) 0.0339(4) Uani d . 1 . .
C C1 0.6993(2) 0.41253(13) 0.45201(18) 0.0255(4) Uani d . 1 . .
N N1 0.57409(19) 0.34999(12) 0.47156(15) 0.0261(4) Uani d . 1 . .
C C11 0.6629(2) 0.49972(13) 0.34788(17) 0.0256(4) Uani d . 1 . .
C C12 0.7771(2) 0.58133(13) 0.36008(19) 0.0285(4) Uani d . 1 . .
C C13 0.7509(2) 0.66224(14) 0.26618(19) 0.0327(5) Uani d . 1 . .
C C14 0.6196(2) 0.66677(15) 0.15852(19) 0.0320(5) Uani d . 1 . .
C C15 0.5111(2) 0.58467(15) 0.15042(18) 0.0302(5) Uani d . 1 . .
C C16 0.5279(2) 0.50121(14) 0.24170(18) 0.0285(4) Uani d . 1 . .
C C21 0.5861(2) 0.26335(14) 0.56326(17) 0.0258(4) Uani d . 1 . .
C C22 0.7137(2) 0.24926(14) 0.67524(18) 0.0295(4) Uani d . 1 . .
N N23 0.72100(19) 0.16792(12) 0.76305(15) 0.0330(4) Uani d . 1 . .
C C24 0.5983(2) 0.09807(15) 0.7421(2) 0.0339(5) Uani d . 1 . .
C C25 0.4674(2) 0.10642(16) 0.6348(2) 0.0366(5) Uani d . 1 . .
C C26 0.4613(2) 0.18984(15) 0.54430(19) 0.0317(5) Uani d . 1 . .
H H1 0.480(2) 0.3590(16) 0.415(2) 0.032(5) Uiso d . 1 . .
H H12 0.8706 0.5808 0.4317 0.034 Uiso calc R 1 . .
H H14 0.6052 0.7232 0.0940 0.038 Uiso calc R 1 . .
H H16 0.4493 0.4462 0.2322 0.034 Uiso calc R 1 . .
H H22 0.7994 0.2997 0.6899 0.035 Uiso calc R 1 . .
H H24 0.6019 0.0403 0.8039 0.041 Uiso calc R 1 . .
H H25 0.3825 0.0554 0.6234 0.044 Uiso calc R 1 . .
H H26 0.3720 0.1968 0.4695 0.038 Uiso calc R 1 . .

loop_
_atom_site_aniso_label
_atom_site_aniso_U_11
_atom_site_aniso_U_22
_atom_site_aniso_U_33
_atom_site_aniso_U_12
_atom_site_aniso_U_13
_atom_site_aniso_U_23
F13 0.0463(8) 0.0401(7) 0.0594(8) -0.0156(6) 0.0022(6) 0.0155(6)
F15 0.0399(7) 0.0461(7) 0.0396(7) 0.0043(5) -0.0084(5) 0.0057(5)
O1 0.0258(8) 0.0310(7) 0.0411(8) -0.0027(6) -0.0031(6) 0.0058(6)
C1 0.0250(10) 0.0232(9) 0.0274(9) 0.0010(7) 0.0031(8) -0.0057(7)
N1 0.0236(9) 0.0272(8) 0.0260(8) 0.0000(6) 0.0006(6) 0.0020(6)
C11 0.0253(10) 0.0243(9) 0.0274(9) 0.0009(7) 0.0059(8) -0.0022(8)
C12 0.0264(10) 0.0293(10) 0.0294(9) 0.0002(8) 0.0048(8) 0.0001(8)
C13 0.0321(11) 0.0287(10) 0.0383(11) -0.0053(8) 0.0095(9) 0.0015(9)
C14 0.0364(11) 0.0286(10) 0.0324(10) 0.0054(8) 0.0098(9) 0.0058(8)
C15 0.0277(10) 0.0340(11) 0.0270(9) 0.0066(8) 0.0003(8) -0.0020(8)
C16 0.0264(10) 0.0272(10) 0.0314(10) -0.0002(8) 0.0048(8) -0.0020(8)
C21 0.0255(10) 0.0255(9) 0.0266(9) 0.0015(7) 0.0054(7) -0.0009(7)
C22 0.0284(10) 0.0299(10) 0.0289(10) -0.0014(8) 0.0025(7) 0.0014(8)
N23 0.0319(9) 0.0344(9) 0.0312(9) 0.0016(7) 0.0026(7) 0.0017(7)
C24 0.0358(11) 0.0306(10) 0.0346(10) -0.0011(8) 0.0050(9) 0.0060(9)
C25 0.0322(11) 0.0338(11) 0.0407(11) -0.0086(9) -0.0008(9) 0.0044(9)
C26 0.0286(10) 0.0340(10) 0.0298(10) -0.0051(8) -0.0013(7) 0.0038(8)

loop_
_atom_type_symbol
_atom_type_description
_atom_type_scat_dispersion_real
_atom_type_scat_dispersion_imag
_atom_type_scat_source
C C 0.0033 0.0016 'International Tables Vol C Tables 4.2.6.8 and 6.1.1.4'
H H 0.0000 0.0000 'International Tables Vol C Tables 4.2.6.8 and 6.1.1.4'
N N 0.0061 0.0033 'International Tables Vol C Tables 4.2.6.8 and 6.1.1.4'
O O 0.0106 0.0060 'International Tables Vol C Tables 4.2.6.8 and 6.1.1.4'
F F 0.0171 0.0103 'International Tables Vol C Tables 4.2.6.8 and 6.1.1.4'

loop_
_geom_angle_atom_site_label_1
_geom_angle_atom_site_label_2
_geom_angle_atom_site_label_3
_geom_angle_site_symmetry_1
_geom_angle_site_symmetry_3
_geom_angle
_geom_angle_publ_flag
O1 C1 N1 . . 122.36(16) ?
O1 C1 C11 . . 119.86(16) ?
N1 C1 C11 . . 117.77(16) ?
C1 N1 C21 . . 125.55(16) ?
C16 C11 C12 . . 120.00(17) ?
C16 C11 C1 . . 123.99(16) ?
C12 C11 C1 . . 115.98(16) ?
C13 C12 C11 . . 118.37(17) ?
F13 C13 C12 . . 118.20(17) ?
F13 C13 C14 . . 118.06(16) ?
C12 C13 C14 . . 123.74(17) ?
C15 C14 C13 . . 115.80(17) ?
F15 C15 C14 . . 118.06(16) ?
F15 C15 C16 . . 118.09(16) ?
C14 C15 C16 . . 123.85(17) ?
C15 C16 C11 . . 118.24(17) ?
C26 C21 C22 . . 117.71(16) ?
C26 C21 N1 . . 118.27(15) ?
C22 C21 N1 . . 123.97(16) ?
N23 C22 C21 . . 123.12(17) ?
C24 N23 C22 . . 117.80(16) ?
N23 C24 C25 . . 122.86(18) ?
C24 C25 C26 . . 119.03(18) ?
C25 C26 C21 . . 119.48(17) ?
C1 N1 H1 . . 117.0(13) ?
C21 N1 H1 . . 116.9(13) ?
C11 C12 H12 . . 120.8 ?
C13 C12 H12 . . 120.8 ?
C13 C14 H14 . . 122.1 ?
C15 C14 H14 . . 122.1 ?
C11 C16 H16 . . 120.9 ?
C15 C16 H16 . . 120.9 ?
C21 C22 H22 . . 118.4 ?
N23 C22 H22 . . 118.4 ?
N23 C24 H24 . . 118.6 ?
C25 C24 H24 . . 118.6 ?
C24 C25 H25 . . 120.5 ?
C26 C25 H25 . . 120.5 ?
C25 C26 H26 . . 120.3 ?
C21 C26 H26 . . 120.3 ?

loop_
_geom_bond_atom_site_label_1
_geom_bond_atom_site_label_2
_geom_bond_site_symmetry_2
_geom_bond_distance
_geom_bond_publ_flag
F13 C13 . 1.361(2) ?
F15 C15 . 1.355(2) ?
O1 C1 . 1.227(2) ?
C1 N1 . 1.357(2) ?
C1 C11 . 1.500(2) ?
N1 C21 . 1.413(2) ?
C11 C12 . 1.395(2) ?
C11 C16 . 1.388(2) ?
C12 C13 . 1.371(2) ?
C13 C14 . 1.378(3) ?
C14 C15 . 1.371(3) ?
C15 C16 . 1.378(3) ?
C21 C22 . 1.395(2) ?
C21 C26 . 1.384(2) ?
C22 N23 . 1.340(2) ?
N23 C24 . 1.340(2) ?
C24 C25 . 1.376(3) ?
C25 C26 . 1.378(3) ?
N1 H1 . 0.89(2) ?
C12 H12 . 0.9500 ?
C14 H14 . 0.9500 ?
C16 H16 . 0.9500 ?
C22 H22 . 0.9500 ?
C24 H24 . 0.9500 ?
C25 H25 . 0.9500 ?
C26 H26 . 0.9500 ?

loop_
_geom_hbond_atom_site_label_D
_geom_hbond_atom_site_label_H
_geom_hbond_atom_site_label_A
_geom_hbond_site_symmetry_A
_geom_hbond_distance_DH
_geom_hbond_distance_HA
_geom_hbond_distance_DA
_geom_hbond_angle_DHA
_geom_hbond_publ_flag
N1 H1 N23 4_565 0.89(2) 2.41(2) 3.272(2) 164.5(18) yes
C22 H22 O1 . 0.95 2.21 2.799(2) 119 yes
C12 H12 O1 3_766 0.95 2.40 3.225(2) 144 yes
C16 H16 N23 4_565 0.95 2.46 3.381(2) 163 yes
C14 H14 O1 2_655 0.95 2.58 3.482(2) 158 yes
C24 H24 O1 2_646 0.95 2.48 3.420(2) 170 yes
C25 H25 F15 2_545 0.95 2.52 3.120(2) 121 yes
C26 H26 F15 2_545 0.95 2.52 3.117(2) 121 yes

loop_
_geom_torsion_atom_site_label_1
_geom_torsion_atom_site_label_2
_geom_torsion_atom_site_label_3
_geom_torsion_atom_site_label_4
_geom_torsion_site_symmetry_1
_geom_torsion_site_symmetry_2
_geom_torsion_site_symmetry_3
_geom_torsion_site_symmetry_4
_geom_torsion
_geom_torsion_publ_flag
O1 C1 N1 C21 . . . . -2.1(3) no
C11 C1 N1 C21 . . . . 178.88(15) no
O1 C1 C11 C16 . . . . 159.62(16) ?
N1 C1 C11 C16 . . . . -21.3(2) ?
O1 C1 C11 C12 . . . . -18.6(2) no
N1 C1 C11 C12 . . . . 160.44(15) ?
C16 C11 C12 C13 . . . . 0.7(3) ?
C1 C11 C12 C13 . . . . 179.01(15) ?
C11 C12 C13 F13 . . . . 178.39(15) ?
C11 C12 C13 C14 . . . . -1.2(3) ?
F13 C13 C14 C15 . . . . -178.64(15) ?
C12 C13 C14 C15 . . . . 1.0(3) ?
C13 C14 C15 F15 . . . . -179.94(15) ?
C13 C14 C15 C16 . . . . -0.2(3) ?
F15 C15 C16 C11 . . . . 179.47(15) ?
C14 C15 C16 C11 . . . . -0.3(3) ?
C12 C11 C16 C15 . . . . 0.0(3) ?
C1 C11 C16 C15 . . . . -178.17(15) ?
C1 N1 C21 C26 . . . . -161.81(17) ?
C1 N1 C21 C22 . . . . 20.7(3) no
C26 C21 C22 N23 . . . . 0.8(3) ?
N1 C21 C22 N23 . . . . 178.32(15) ?
C21 C22 N23 C24 . . . . -0.8(3) ?
C22 N23 C24 C25 . . . . 0.3(3) ?
N23 C24 C25 C26 . . . . 0.2(3) ?
C24 C25 C26 C21 . . . . -0.2(3) ?
C22 C21 C26 C25 . . . . -0.3(3) ?
N1 C21 C26 C25 . . . . -177.94(16) ?

loop_
_cod_related_entry_id
_cod_related_entry_database
_cod_related_entry_code
1 ChemSpider 1831106
